data_9002259
loop_
_publ_author_name
'Parise, J. B.'
'Marshall, W. G.'
'Smith, R. I.'
'Lutz, H. D.'
'Moller, H.'

_publ_section_title
;
 The nuclear and magnetic structure of "white rust"-Fe(OH0.86D0.14)2
 Sample: T = 10 K
;
_journal_name_full 'American Mineralogist'
_journal_page_first 189
_journal_page_last 193
_journal_volume 85
_journal_year 2000
_chemical_formula_sum 'Fe H1.714 O2'
_chemical_name_mineral Fe(OH)2
_space_group_IT_number 164
_symmetry_space_group_name_Hall '-P 3 2"'
_symmetry_space_group_name_H-M 'P -3 m 1'
_cell_angle_alpha 90
_cell_angle_beta 90
_cell_angle_gamma 120
_cell_length_a 3.25919
_cell_length_b 3.25919
_cell_length_c 4.5765
_cell_formula_units_Z 1
_cell_volume 42.100
_database_code_amcsd 0002343
_diffrn_ambient_temperature 10
_exptl_crystal_density_diffrn 3.533
_cod_original_formula_sum 'H1.714 Fe O2'
_cod_database_code 9002259
_amcsd_formula_title Fe(OH)2

loop_
_space_group_symop_operation_xyz
x,y,z
-y,-x,z
y,-x+y,-z
-x,-x+y,-z
-x+y,-x,z
-x+y,y,z
-x,-y,-z
y,x,-z
-y,x-y,z
x,x-y,z
x-y,x,-z
x-y,-y,-z

loop_
_atom_site_aniso_label
_atom_site_aniso_U_11
_atom_site_aniso_U_22
_atom_site_aniso_U_33
_atom_site_aniso_U_12
_atom_site_aniso_U_13
_atom_site_aniso_U_23
H 0.04130 0.04130 0.02800 0.02070 0.00000 0.00000

loop_
_atom_site_label
_atom_site_fract_x
_atom_site_fract_y
_atom_site_fract_z
_atom_site_occupancy
_atom_site_U_iso_or_equiv
H 0.33333 0.66667 0.42020 0.85700 ?
Fe 0.00000 0.00000 0.00000 1.00000 0.00220
O 0.33333 0.66667 0.22340 1.00000 0.00320

loop_
_cod_related_entry_id
_cod_related_entry_database
_cod_related_entry_code
1 AMCSD 0002343
